data_8101443
loop_
_publ_author_name
'Hazari, S. K. S.'
'Roy, T. G.'
'Dey, B. K.'
'Chakrabarti, S.'
'Tiekink, E. R. T.'

_publ_section_title
;
Crystal structure of (3,10-C-meso-3,5,7,7,10,12,14,14-octamethyl-1,
4,8,11-tetraazacyclotetradeca-4,11-diene)copper dihydrate, [Cu(Me~8~
[14]diene)(ClO~4~)~2~] &#x00B7; 2H~2~O
;
_journal_issue 1
_journal_name_full 'Zeitschrift f\"ur Kristallographie - New Crystal Structures'
_journal_page_first 51
_journal_page_last 52
_journal_volume 214
_journal_year 1999
_chemical_formula_sum 'C18 H40 Cl2 Cu N4 O10'
_chemical_formula_weight 606.99
_space_group_IT_number 2
_symmetry_cell_setting triclinic
_symmetry_Int_Tables_number 2
_symmetry_space_group_name_Hall '-P 1'
_symmetry_space_group_name_H-M 'P -1'
_cell_angle_alpha 96.03(6)
_cell_angle_beta 99.83(5)
_cell_angle_gamma 115.73(4)
_cell_formula_units_Z 1
_cell_length_a 9.016(5)
_cell_length_b 10.264(7)
_cell_length_c 8.337(6)
_cell_measurement_temperature 293
_cell_volume 670.7(9)
_diffrn_ambient_temperature 293
_exptl_crystal_density_diffrn 1.503
_refine_ls_R_factor_obs 0.0437
_refine_ls_wR_factor_obs 0.0525
_cod_original_formula_sum 'C18 H40 Cl2 Cu N4 O10 '
_cod_database_code 8101443

loop_
_symmetry_equiv_pos_as_xyz
'  +x,  +y,  +z'
'  -x,  -y,  -z'

loop_
_atom_site_aniso_label
_atom_site_aniso_U_11
_atom_site_aniso_U_22
_atom_site_aniso_U_33
_atom_site_aniso_U_12
_atom_site_aniso_U_13
_atom_site_aniso_U_23
Cu 0.0307(3) 0.0284(3) 0.0328(3) 0.0154(2) 0.0038(2) 0.0035(2)
Cl 0.0427(5) 0.0511(5) 0.0419(5) 0.0197(4) 0.0156(4) 0.0125(4)
O(1) 0.049(1) 0.081(2) 0.061(2) 0.032(1) 0.028(1) 0.024(1)
O(2) 0.073(2) 0.069(2) 0.079(2) 0.031(2) 0.026(2) -0.007(2)
O(3) 0.088(2) 0.062(2) 0.088(2) 0.017(2) 0.028(2) 0.039(2)
O(4) 0.060(2) 0.111(3) 0.051(2) 0.041(2) 0.005(1) 0.011(2)
O(5) 0.096(3) 0.084(3) 0.145(4) 0.040(2) 0.018(3) 0.007(3)
N(1) 0.037(1) 0.032(1) 0.034(1) 0.017(1) 0.007(1) 0.004(1)
N(4) 0.034(1) 0.033(1) 0.032(1) 0.018(1) 0.009(1) 0.010(1)
C(2) 0.042(2) 0.045(2) 0.050(2) 0.028(2) 0.009(1) 0.003(2)
C(3) 0.037(2) 0.040(2) 0.045(2) 0.024(1) 0.006(1) 0.010(1)
C(3') 0.065(2) 0.049(2) 0.050(2) 0.031(2) 0.007(2) 0.018(2)
C(5) 0.032(1) 0.041(2) 0.031(2) 0.014(1) 0.011(1) 0.010(1)
C(5') 0.036(2) 0.054(2) 0.042(2) 0.016(2) 0.000(1) 0.003(2)
C(6) 0.040(2) 0.031(2) 0.046(2) 0.011(1) 0.004(1) 0.002(1)
C(7) 0.041(2) 0.035(2) 0.040(2) 0.016(1) 0.005(1) -0.003(1)
C(7') 0.065(3) 0.043(2) 0.078(3) 0.026(2) 0.001(2) -0.018(2)
C(7'') 0.050(2) 0.064(2) 0.037(2) 0.023(2) 0.012(2) 0.002(2)

loop_
_atom_site_label
_atom_site_fract_x
_atom_site_fract_y
_atom_site_fract_z
_atom_site_U_iso_or_equiv
_atom_site_thermal_displace_type
_atom_site_calc_flag
_atom_site_calc_attached_atom
_atom_site_occupancy
Cu 0 0 0 0.0307(1) Uani ? ? 1.0
Cl 0.3802(1) 0.21363(9) -0.2098(1) 0.0448(2) Uani ? ? 1.0
O(1) 0.2159(3) 0.1748(3) -0.1779(3) 0.0599(9) Uani ? ? 1.0
O(2) 0.3723(4) 0.0958(3) -0.3233(4) 0.075(1) Uani ? ? 1.0
O(3) 0.4307(4) 0.3416(3) -0.2810(4) 0.083(1) Uani ? ? 1.0
O(4) 0.4987(4) 0.2404(4) -0.0585(3) 0.075(1) Uani ? ? 1.0
O(5) 0.7808(5) 0.5270(4) 0.1093(6) 0.112(2) Uani ? ? 1.0
N(1) 0.0136(3) 0.1974(3) 0.0803(3) 0.0345(7) Uani ? ? 1.0
N(4) -0.2191(3) -0.0446(3) -0.1510(3) 0.0317(6) Uani ? ? 1.0
C(2) -0.1638(4) 0.1744(4) 0.0405(5) 0.0435(9) Uani ? ? 1.0
C(3) -0.2531(4) 0.0846(3) -0.1356(4) 0.0389(9) Uani ? ? 1.0
C(3') -0.1972(5) 0.1684(4) -0.2705(5) 0.053(1) Uani ? ? 1.0
C(5) 0.3312(4) 0.1689(3) 0.2407(4) 0.0348(8) Uani ? ? 1.0
C(5') 0.5062(4) 0.2013(4) 0.3302(4) 0.0476(10) Uani ? ? 1.0
C(6) 0.2971(4) 0.2999(3) 0.2609(4) 0.0426(9) Uani ? ? 1.0
C(7) 0.1152(4) 0.2749(3) 0.2540(4) 0.0408(9) Uani ? ? 1.0
C(7') 0.1214(5) 0.4277(4) 0.2915(6) 0.066(1) Uani ? ? 1.0
C(7'') 0.0409(5) 0.1843(4) 0.3799(5) 0.052(1) Uani ? ? 1.0
H(1n) 0.0691 0.2599 0.0098 0.0412 Uiso ? ? 1.0
H(2a) -0.2212 0.1225 0.1170 0.0523 Uiso ? ? 1.0
H(2b) -0.1638 0.2674 0.0493 0.0523 Uiso ? ? 1.0
H(3) -0.3717 0.0503 -0.1507 0.0465 Uiso ? ? 1.0
H(3a) -0.0785 0.2024 -0.2580 0.0637 Uiso ? ? 1.0
H(3b) -0.2568 0.1055 -0.3761 0.0637 Uiso ? ? 1.0
H(3c) -0.2198 0.2506 -0.2614 0.0637 Uiso ? ? 1.0
H(5a) 0.4985 0.1388 0.4080 0.0569 Uiso ? ? 1.0
H(5b) 0.5641 0.1837 0.2519 0.0569 Uiso ? ? 1.0
H(5c) 0.5665 0.3015 0.3866 0.0569 Uiso ? ? 1.0
H(6a) 0.3656 0.3610 0.3657 0.0510 Uiso ? ? 1.0
H(6b) 0.3330 0.3513 0.1750 0.0510 Uiso ? ? 1.0
H(7a) 0.1922 0.4789 0.3992 0.0788 Uiso ? ? 1.0
H(7b) 0.1654 0.4823 0.2111 0.0788 Uiso ? ? 1.0
H(7c) 0.0100 0.4155 0.2879 0.0788 Uiso ? ? 1.0
H(7d) -0.0726 0.1680 0.3707 0.0631 Uiso ? ? 1.0
H(7e) 0.0422 0.0921 0.3586 0.0631 Uiso ? ? 1.0
H(7f) 0.1069 0.2363 0.4889 0.0631 Uiso ? ? 1.0

loop_
_geom_bond_atom_site_label_1
_geom_bond_atom_site_label_2
_geom_bond_distance
_geom_bond_site_symmetry_1
_geom_bond_site_symmetry_2
_geom_bond_publ_flag
Cu O(1) 2.779(3) ? ? yes
Cu O(1)' 2.779(3) ? ? yes
Cu N(1) 2.010(2) ? ? yes
Cu N(1)' 2.010(2) ? ? yes
Cu N(4) 1.985(3) ? ? yes
Cu N(4)' 1.985(3) ? ? yes
Cl O(1) 1.438(3) ? ? yes
Cl O(2) 1.423(3) ? ? yes
Cl O(3) 1.422(3) ? ? yes
Cl O(4) 1.421(3) ? ? yes
N(1) C(2) 1.483(4) ? ? yes
N(1) C(7) 1.497(4) ? ? yes
N(4) C(3) 1.483(4) ? ? yes
N(4) C(5) 1.277(4) ? ? yes
C(2) C(3) 1.523(5) ? ? yes
C(3') C(3) 1.510(5) ? ? yes
C(5') C(5) 1.498(4) ? ? yes
C(5) C(6) 1.504(4) ? ? yes
C(6) C(7) 1.536(4) ? ? yes
C(7') C(7) 1.542(4) ? ? yes
C(7) C(7'') 1.523(5) ? ? yes
